data_4071660
loop_
_publ_author_name
'Barrett, Anthony G. M.'
'Crimmin, Mark R.'
'Hill, Michael S.'
'Kociok-K\"ohn, Gabriele'
'MacDougall, Dugald J.'
'Mahon, Mary F.'
'Procopiou, Panayiotis A.'

_publ_section_title
;
 Synthesis, Characterization, and Solution Lability of N-Heterocyclic
 Carbene Adducts of the Heavier Group 2 Bis(trimethylsilyl)amides
;
_journal_issue 15
_journal_name_full Organometallics
_journal_page_first 3939
_journal_paper_doi 10.1021/om800299j
_journal_volume 27
_journal_year 2008
_chemical_formula_sum 'C48 H66 Ca N2 O2 P2 Si4'
_chemical_formula_weight 917.41
_chemical_name_systematic
;
 ?
;
_space_group_IT_number 14
_symmetry_cell_setting monoclinic
_symmetry_space_group_name_Hall '-P 2ybc'
_symmetry_space_group_name_H-M 'P 1 21/c 1'
_atom_sites_solution_hydrogens geom
_atom_sites_solution_primary direct
_atom_sites_solution_secondary difmap
_audit_creation_method SHELXL-97
_cell_angle_alpha 90.00
_cell_angle_beta 102.240(1)
_cell_angle_gamma 90.00
_cell_formula_units_Z 4
_cell_length_a 11.8940(1)
_cell_length_b 20.9365(2)
_cell_length_c 21.9023(2)
_cell_measurement_reflns_used 83488
_cell_measurement_temperature 150(2)
_cell_measurement_theta_max 27.485
_cell_measurement_theta_min 2.910
_cell_volume 5330.10(9)
_computing_cell_refinement 'HKL Scalepack (Otwinowski & Minor 1997)'
_computing_data_collection 'Collect (Bruker AXS BV, 1997-2004)'
_computing_data_reduction 'Denzo & Scalepack (Otwinowski & Minor, 1997)'
_computing_molecular_graphics 'ORTEX (P.McArdle, 1995)'
_computing_publication_material 'SHELXL-97/2 (Sheldrick,1997)'
_computing_structure_refinement 'SHELXL-97 (Sheldrick, 1997)'
_computing_structure_solution 'SHELXS-97 (Sheldrick, 1990)'
_diffrn_ambient_temperature 150(2)
_diffrn_measured_fraction_theta_full 0.997
_diffrn_measured_fraction_theta_max 0.997
_diffrn_measurement_device_type 'Nonius Kappa CCD'
_diffrn_measurement_method '423 1.4 degree images with \f and \w scans'
_diffrn_radiation_monochromator graphite
_diffrn_radiation_source 'fine-focus sealed tube'
_diffrn_radiation_type MoK\a
_diffrn_radiation_wavelength 0.71073
_diffrn_reflns_av_R_equivalents 0.0528
_diffrn_reflns_av_sigmaI/netI 0.0325
_diffrn_reflns_limit_h_max 14
_diffrn_reflns_limit_h_min -15
_diffrn_reflns_limit_k_max 27
_diffrn_reflns_limit_k_min -27
_diffrn_reflns_limit_l_max 28
_diffrn_reflns_limit_l_min -28
_diffrn_reflns_number 104722
_diffrn_reflns_theta_full 27.48
_diffrn_reflns_theta_max 27.48
_diffrn_reflns_theta_min 3.57
_diffrn_standards_decay_% 0
_diffrn_standards_number 0
_exptl_absorpt_coefficient_mu 0.304
_exptl_absorpt_correction_T_max 0.94
_exptl_absorpt_correction_T_min 0.89
_exptl_absorpt_correction_type multi-scan
_exptl_absorpt_process_details
;
multi-scan from symmetry-related measurements 
 Sortav (Blessing 1995)
;
_exptl_crystal_colour Colourless
_exptl_crystal_density_diffrn 1.143
_exptl_crystal_density_method 'not measured'
_exptl_crystal_description Parallelepiped
_exptl_crystal_F_000 1960
_exptl_crystal_size_max 0.40
_exptl_crystal_size_mid 0.30
_exptl_crystal_size_min 0.20
_refine_diff_density_max 0.282
_refine_diff_density_min -0.341
_refine_diff_density_rms 0.063
_refine_ls_extinction_coef 0.0009(2)
_refine_ls_extinction_expression Fc^*^=kFc[1+0.001xFc^2^\l^3^/sin(2\q)]^-1/4^
_refine_ls_extinction_method SHELXL
_refine_ls_goodness_of_fit_ref 1.035
_refine_ls_hydrogen_treatment mixed
_refine_ls_matrix_type full
_refine_ls_number_parameters 545
_refine_ls_number_reflns 12205
_refine_ls_number_restraints 3
_refine_ls_restrained_S_all 1.035
_refine_ls_R_factor_all 0.0514
_refine_ls_R_factor_gt 0.0354
_refine_ls_shift/su_max 0.002
_refine_ls_shift/su_mean 0.000
_refine_ls_structure_factor_coef Fsqd
_refine_ls_weighting_details 'calc w=1/[\s^2^(Fo^2^)+(0.0369P)^2^+2.2167P] where P=(Fo^2^+2Fc^2^)/3'
_refine_ls_weighting_scheme calc
_refine_ls_wR_factor_gt 0.0811
_refine_ls_wR_factor_ref 0.0890
_reflns_number_gt 9778
_reflns_number_total 12205
_reflns_threshold_expression >2sigma(I)
_cod_data_source_file om800299j-file004.cif
_cod_data_source_block k08msh5
_cod_depositor_comments
;
The following automatic conversions were performed:

'_symmetry_cell_setting' value 'Monoclinic' changed to 'monoclinic'
according to /home/saulius/struct/CIF-dictionaries/cif_core.dic
dictionary named 'cif_core.dic' version 2.4.1 from
2010-06-29.

'_exptl_absorpt_correction_type' value 'Multi-Scan'
changed to 'multi-scan' according to
/home/saulius/struct/CIF-dictionaries/cif_core.dic dictionary named
'cif_core.dic' version 2.4.1 from 2010-06-29.

Automatic conversion script
Id: cif_fix_values 1715 2011-07-08 13:25:40Z adriana 
;
_cod_original_cell_volume 5330.10(8)
_cod_original_sg_symbol_H-M P21/c
_cod_database_code 4071660

loop_
_symmetry_equiv_pos_as_xyz
'x, y, z'
'-x, y+1/2, -z+1/2'
'-x, -y, -z'
'x, -y-1/2, z-1/2'

loop_
_atom_site_label
_atom_site_type_symbol
_atom_site_fract_x
_atom_site_fract_y
_atom_site_fract_z
_atom_site_U_iso_or_equiv
_atom_site_adp_type
_atom_site_occupancy
_atom_site_symmetry_multiplicity
_atom_site_calc_flag
_atom_site_refinement_flags
C1 C 0.62544(17) 0.28381(9) 0.68170(11) 0.0497(5) Uani 1 1 d .
H1A H 0.6978 0.2676 0.6731 0.074 Uiso 1 1 calc R
H1B H 0.6338 0.2898 0.7268 0.074 Uiso 1 1 calc R
H1C H 0.6066 0.3248 0.6603 0.074 Uiso 1 1 calc R
C2 C 0.47834(17) 0.22637(12) 0.56459(9) 0.0539(6) Uani 1 1 d .
H2A H 0.4166 0.1961 0.5479 0.081 Uiso 1 1 calc R
H2B H 0.5483 0.2142 0.5506 0.081 Uiso 1 1 calc R
H2C H 0.4550 0.2695 0.5496 0.081 Uiso 1 1 calc R
C3 C 0.37384(17) 0.26095(10) 0.67179(11) 0.0536(5) Uani 1 1 d .
H3A H 0.3086 0.2322 0.6576 0.080 Uiso 1 1 calc R
H3B H 0.3581 0.3023 0.6507 0.080 Uiso 1 1 calc R
H3C H 0.3853 0.2671 0.7170 0.080 Uiso 1 1 calc R
C4 C 0.51297(16) 0.05526(11) 0.57844(9) 0.0478(5) Uani 1 1 d .
H4A H 0.5968 0.0517 0.5848 0.072 Uiso 1 1 calc R
H4B H 0.4847 0.0858 0.5448 0.072 Uiso 1 1 calc R
H4C H 0.4779 0.0134 0.5670 0.072 Uiso 1 1 calc R
C5 C 0.31206(14) 0.08927(10) 0.63687(9) 0.0402(4) Uani 1 1 d .
H5A H 0.2880 0.1040 0.6746 0.060 Uiso 1 1 calc R
H5B H 0.2788 0.0471 0.6250 0.060 Uiso 1 1 calc R
H5C H 0.2853 0.1196 0.6028 0.060 Uiso 1 1 calc R
C6 C 0.51406(16) 0.01631(9) 0.71008(9) 0.0385(4) Uani 1 1 d D
C7 C 0.56954(19) -0.05098(9) 0.88866(9) 0.0474(5) Uani 1 1 d .
H7A H 0.5039 -0.0372 0.9059 0.071 Uiso 1 1 calc R
H7B H 0.6022 -0.0901 0.9098 0.071 Uiso 1 1 calc R
H7C H 0.5439 -0.0593 0.8438 0.071 Uiso 1 1 calc R
C8 C 0.8035(2) -0.01755(10) 0.86668(10) 0.0585(6) Uani 1 1 d .
H8A H 0.8649 0.0144 0.8719 0.088 Uiso 1 1 calc R
H8B H 0.7752 -0.0262 0.8221 0.088 Uiso 1 1 calc R
H8C H 0.8335 -0.0571 0.8881 0.088 Uiso 1 1 calc R
C9 C 0.74089(16) 0.01732(9) 0.98794(8) 0.0408(4) Uani 1 1 d .
H9A H 0.6812 0.0333 1.0088 0.061 Uiso 1 1 calc R
H9B H 0.8073 0.0461 0.9966 0.061 Uiso 1 1 calc R
H9C H 0.7648 -0.0255 1.0036 0.061 Uiso 1 1 calc R
C10 C 0.44809(17) 0.10351(10) 0.94230(10) 0.0471(5) Uani 1 1 d .
H10A H 0.3952 0.0765 0.9127 0.071 Uiso 1 1 calc R
H10B H 0.4050 0.1384 0.9565 0.071 Uiso 1 1 calc R
H10C H 0.4855 0.0778 0.9783 0.071 Uiso 1 1 calc R
C11 C 0.65513(16) 0.18798(9) 0.96371(9) 0.0409(4) Uani 1 1 d .
H11A H 0.7160 0.2074 0.9459 0.061 Uiso 1 1 calc R
H11B H 0.6898 0.1612 0.9994 0.061 Uiso 1 1 calc R
H11C H 0.6091 0.2217 0.9776 0.061 Uiso 1 1 calc R
C12 C 0.47875(17) 0.19398(10) 0.84190(10) 0.0467(5) Uani 1 1 d .
H12A H 0.5322 0.2138 0.8191 0.070 Uiso 1 1 calc R
H12B H 0.4419 0.2272 0.8624 0.070 Uiso 1 1 calc R
H12C H 0.4198 0.1702 0.8126 0.070 Uiso 1 1 calc R
C13 C 0.98349(13) 0.21139(7) 0.90312(8) 0.0296(3) Uani 1 1 d .
C14 C 0.95056(14) 0.15648(8) 0.93079(8) 0.0319(3) Uani 1 1 d .
H14 H 0.8766 0.1384 0.9157 0.038 Uiso 1 1 calc R
C15 C 1.02615(16) 0.12831(9) 0.98040(9) 0.0428(4) Uani 1 1 d .
H15 H 1.0039 0.0907 0.9991 0.051 Uiso 1 1 calc R
C16 C 1.13353(17) 0.15454(9) 1.00292(10) 0.0467(5) Uani 1 1 d .
H16 H 1.1844 0.1352 1.0372 0.056 Uiso 1 1 calc R
C17 C 1.16687(16) 0.20860(9) 0.97569(10) 0.0480(5) Uani 1 1 d .
H17 H 1.2409 0.2264 0.9911 0.058 Uiso 1 1 calc R
C18 C 1.09265(15) 0.23696(9) 0.92588(9) 0.0415(4) Uani 1 1 d .
H18 H 1.1162 0.2741 0.9070 0.050 Uiso 1 1 calc R
C19 C 0.95974(14) 0.27482(8) 0.78389(8) 0.0327(4) Uani 1 1 d .
C20 C 1.04603(17) 0.23593(10) 0.76983(10) 0.0467(5) Uani 1 1 d .
H20 H 1.0681 0.1981 0.7933 0.056 Uiso 1 1 calc R
C21 C 1.0995(2) 0.25224(11) 0.72179(11) 0.0584(6) Uani 1 1 d .
H21 H 1.1583 0.2257 0.7123 0.070 Uiso 1 1 calc R
C22 C 1.0674(2) 0.30700(12) 0.68771(10) 0.0596(6) Uani 1 1 d .
H22 H 1.1046 0.3181 0.6548 0.071 Uiso 1 1 calc R
C23 C 0.9821(2) 0.34579(11) 0.70080(10) 0.0535(5) Uani 1 1 d .
H23 H 0.9605 0.3835 0.6771 0.064 Uiso 1 1 calc R
C24 C 0.92759(16) 0.32958(9) 0.74900(8) 0.0396(4) Uani 1 1 d .
H24 H 0.8683 0.3561 0.7580 0.047 Uiso 1 1 calc R
C25 C 0.83349(14) 0.32078(7) 0.87568(7) 0.0297(3) Uani 1 1 d .
C26 C 0.90857(16) 0.36855(8) 0.90315(8) 0.0365(4) Uani 1 1 d .
H26 H 0.9877 0.3665 0.9015 0.044 Uiso 1 1 calc R
C27 C 0.86764(19) 0.41943(9) 0.93301(9) 0.0454(5) Uani 1 1 d .
H27 H 0.9190 0.4520 0.9520 0.054 Uiso 1 1 calc R
C28 C 0.7531(2) 0.42286(9) 0.93523(9) 0.0494(5) Uani 1 1 d .
H28 H 0.7259 0.4575 0.9561 0.059 Uiso 1 1 calc R
C29 C 0.6778(2) 0.37646(10) 0.90738(11) 0.0553(5) Uani 1 1 d .
H29 H 0.5985 0.3793 0.9086 0.066 Uiso 1 1 calc R
C30 C 0.71787(17) 0.32538(9) 0.87745(10) 0.0447(4) Uani 1 1 d .
H30 H 0.6657 0.2934 0.8581 0.054 Uiso 1 1 calc R
C31 C 0.90592(13) 0.11284(8) 0.64001(7) 0.0268(3) Uani 1 1 d .
C32 C 1.00518(14) 0.11814(9) 0.61602(8) 0.0351(4) Uani 1 1 d .
H32 H 1.0670 0.0891 0.6290 0.042 Uiso 1 1 calc R
C33 C 1.01365(15) 0.16562(9) 0.57331(8) 0.0402(4) Uani 1 1 d .
H33 H 1.0811 0.1688 0.5568 0.048 Uiso 1 1 calc R
C34 C 0.92496(16) 0.20826(9) 0.55458(8) 0.0389(4) Uani 1 1 d .
H34 H 0.9315 0.2409 0.5254 0.047 Uiso 1 1 calc R
C35 C 0.82636(16) 0.20350(9) 0.57823(9) 0.0423(4) Uani 1 1 d .
H35 H 0.7653 0.2330 0.5653 0.051 Uiso 1 1 calc R
C36 C 0.81611(14) 0.15593(8) 0.62074(8) 0.0354(4) Uani 1 1 d .
H36 H 0.7480 0.1527 0.6367 0.042 Uiso 1 1 calc R
C37 C 1.02590(13) 0.03221(7) 0.74165(7) 0.0258(3) Uani 1 1 d .
C38 C 1.10480(14) -0.00465(8) 0.71845(8) 0.0328(4) Uani 1 1 d .
H38 H 1.0849 -0.0211 0.6771 0.039 Uiso 1 1 calc R
C39 C 1.21203(15) -0.01751(9) 0.75530(10) 0.0440(4) Uani 1 1 d .
H39 H 1.2661 -0.0422 0.7391 0.053 Uiso 1 1 calc R
C40 C 1.23995(18) 0.00549(11) 0.81531(11) 0.0591(6) Uani 1 1 d .
H40 H 1.3135 -0.0035 0.8406 0.071 Uiso 1 1 calc R
C41 C 1.16237(18) 0.04158(12) 0.83933(10) 0.0574(6) Uani 1 1 d .
H41 H 1.1825 0.0571 0.8810 0.069 Uiso 1 1 calc R
C42 C 1.05502(15) 0.05521(9) 0.80259(8) 0.0380(4) Uani 1 1 d .
H42 H 1.0015 0.0802 0.8190 0.046 Uiso 1 1 calc R
C43 C 0.83275(13) -0.01817(8) 0.65110(7) 0.0282(3) Uani 1 1 d .
C44 C 0.81570(17) -0.02118(9) 0.58656(8) 0.0421(4) Uani 1 1 d .
H44 H 0.8399 0.0131 0.5640 0.051 Uiso 1 1 calc R
C45 C 0.76314(19) -0.07454(11) 0.55482(10) 0.0542(6) Uani 1 1 d .
H45 H 0.7514 -0.0765 0.5106 0.065 Uiso 1 1 calc R
C46 C 0.72815(17) -0.12431(10) 0.58710(11) 0.0514(5) Uani 1 1 d .
H46 H 0.6907 -0.1601 0.5650 0.062 Uiso 1 1 calc R
C47 C 0.74714(18) -0.12263(9) 0.65139(11) 0.0496(5) Uani 1 1 d .
H47 H 0.7242 -0.1575 0.6737 0.059 Uiso 1 1 calc R
C48 C 0.79993(16) -0.06967(8) 0.68344(9) 0.0391(4) Uani 1 1 d .
H48 H 0.8137 -0.0686 0.7278 0.047 Uiso 1 1 calc R
N1 N 0.63386(12) 0.08432(6) 0.86880(6) 0.0283(3) Uani 1 1 d .
N2 N 0.54047(11) 0.15150(6) 0.68294(6) 0.0284(3) Uani 1 1 d .
O1 O 0.80756(9) 0.07359(5) 0.73558(5) 0.0282(2) Uani 1 1 d .
O2 O 0.78208(9) 0.20739(5) 0.81624(5) 0.0307(2) Uani 1 1 d .
P1 P 0.88741(3) 0.052228(19) 0.695123(18) 0.02344(9) Uani 1 1 d .
P2 P 0.88187(3) 0.250118(19) 0.841637(19) 0.02664(9) Uani 1 1 d .
Ca1 Ca 0.67000(2) 0.124126(14) 0.774966(13) 0.02173(7) Uani 1 1 d .
Si1 Si 0.50735(4) 0.22513(2) 0.65280(2) 0.03488(12) Uani 1 1 d .
Si2 Si 0.47364(4) 0.08380(2) 0.65269(2) 0.03010(11) Uani 1 1 d .
Si3 Si 0.56023(4) 0.13763(2) 0.90278(2) 0.02954(10) Uani 1 1 d .
Si4 Si 0.68207(4) 0.01357(2) 0.90111(2) 0.03146(11) Uani 1 1 d .
H6A H 0.5952(7) 0.0047(10) 0.7150(10) 0.054(6) Uiso 1 1 d D
H6B H 0.4954(18) 0.0245(10) 0.7509(5) 0.050(6) Uiso 1 1 d D
H6C H 0.4705(16) -0.0221(6) 0.6942(10) 0.057(6) Uiso 1 1 d D

loop_
_atom_site_aniso_label
_atom_site_aniso_U_11
_atom_site_aniso_U_22
_atom_site_aniso_U_33
_atom_site_aniso_U_23
_atom_site_aniso_U_13
_atom_site_aniso_U_12
C1 0.0393(10) 0.0389(10) 0.0677(14) 0.0164(10) 0.0045(9) 0.0013(8)
C2 0.0398(10) 0.0761(15) 0.0445(11) 0.0326(11) 0.0060(9) 0.0034(10)
C3 0.0388(10) 0.0517(12) 0.0738(15) 0.0224(11) 0.0196(10) 0.0148(9)
C4 0.0344(9) 0.0730(14) 0.0350(10) -0.0120(9) 0.0052(8) 0.0007(9)
C5 0.0246(8) 0.0528(11) 0.0419(10) -0.0053(8) 0.0039(7) -0.0029(7)
C6 0.0372(9) 0.0334(9) 0.0421(10) -0.0017(8) 0.0019(8) -0.0026(7)
C7 0.0679(13) 0.0325(9) 0.0374(10) 0.0036(8) 0.0013(9) -0.0103(9)
C8 0.0861(16) 0.0468(12) 0.0545(13) 0.0197(10) 0.0420(12) 0.0270(11)
C9 0.0443(10) 0.0456(10) 0.0313(9) 0.0082(8) 0.0050(8) -0.0032(8)
C10 0.0413(10) 0.0568(12) 0.0491(11) -0.0114(9) 0.0228(9) -0.0145(9)
C11 0.0408(10) 0.0425(10) 0.0422(10) -0.0163(8) 0.0152(8) -0.0080(8)
C12 0.0445(11) 0.0438(11) 0.0517(12) -0.0014(9) 0.0097(9) 0.0095(8)
C13 0.0279(8) 0.0266(8) 0.0349(9) -0.0044(7) 0.0085(7) 0.0006(6)
C14 0.0310(8) 0.0292(8) 0.0371(9) -0.0020(7) 0.0108(7) -0.0005(6)
C15 0.0445(10) 0.0351(9) 0.0484(11) 0.0074(8) 0.0089(8) 0.0028(8)
C16 0.0406(10) 0.0437(11) 0.0508(12) 0.0051(9) -0.0014(9) 0.0095(8)
C17 0.0317(9) 0.0436(11) 0.0628(13) -0.0001(10) -0.0031(9) -0.0006(8)
C18 0.0322(9) 0.0332(9) 0.0570(12) 0.0030(8) 0.0050(8) -0.0046(7)
C19 0.0339(8) 0.0322(8) 0.0340(9) -0.0054(7) 0.0118(7) -0.0096(7)
C20 0.0476(11) 0.0406(10) 0.0595(13) -0.0060(9) 0.0283(10) -0.0055(8)
C21 0.0575(13) 0.0603(14) 0.0688(15) -0.0140(12) 0.0392(12) -0.0132(11)
C22 0.0690(15) 0.0706(15) 0.0490(12) -0.0102(11) 0.0350(11) -0.0251(12)
C23 0.0674(14) 0.0556(13) 0.0400(11) 0.0056(9) 0.0171(10) -0.0193(11)
C24 0.0448(10) 0.0397(10) 0.0353(9) -0.0012(8) 0.0108(8) -0.0098(8)
C25 0.0381(9) 0.0249(8) 0.0271(8) 0.0024(6) 0.0090(7) 0.0014(6)
C26 0.0460(10) 0.0324(9) 0.0304(9) -0.0017(7) 0.0063(7) -0.0013(7)
C27 0.0701(14) 0.0306(9) 0.0318(9) -0.0032(7) 0.0027(9) 0.0009(9)
C28 0.0761(15) 0.0355(10) 0.0389(10) 0.0008(8) 0.0175(10) 0.0183(10)
C29 0.0562(13) 0.0452(12) 0.0701(15) -0.0039(11) 0.0263(11) 0.0131(10)
C30 0.0418(10) 0.0353(10) 0.0606(12) -0.0052(9) 0.0188(9) 0.0032(8)
C31 0.0261(7) 0.0322(8) 0.0217(7) 0.0015(6) 0.0046(6) 0.0020(6)
C32 0.0290(8) 0.0436(10) 0.0338(9) 0.0069(7) 0.0091(7) 0.0058(7)
C33 0.0353(9) 0.0517(11) 0.0366(10) 0.0091(8) 0.0142(7) 0.0000(8)
C34 0.0441(10) 0.0429(10) 0.0294(9) 0.0117(8) 0.0074(7) -0.0010(8)
C35 0.0392(10) 0.0472(11) 0.0411(10) 0.0172(8) 0.0096(8) 0.0135(8)
C36 0.0298(8) 0.0419(10) 0.0358(9) 0.0108(8) 0.0099(7) 0.0082(7)
C37 0.0241(7) 0.0262(7) 0.0256(8) 0.0024(6) 0.0019(6) 0.0012(6)
C38 0.0278(8) 0.0340(9) 0.0350(9) -0.0013(7) 0.0030(7) 0.0033(7)
C39 0.0269(8) 0.0419(10) 0.0593(12) -0.0006(9) 0.0006(8) 0.0079(7)
C40 0.0355(10) 0.0699(15) 0.0592(14) -0.0011(11) -0.0187(9) 0.0101(10)
C41 0.0485(12) 0.0763(15) 0.0369(11) -0.0099(10) -0.0143(9) 0.0058(11)
C42 0.0377(9) 0.0443(10) 0.0294(9) -0.0039(7) 0.0015(7) 0.0035(8)
C43 0.0219(7) 0.0313(8) 0.0295(8) -0.0026(6) 0.0013(6) 0.0062(6)
C44 0.0489(11) 0.0436(10) 0.0293(9) -0.0039(8) -0.0021(8) 0.0058(8)
C45 0.0606(13) 0.0554(13) 0.0361(11) -0.0138(10) -0.0138(9) 0.0123(10)
C46 0.0424(11) 0.0392(11) 0.0620(14) -0.0168(10) -0.0124(9) 0.0094(8)
C47 0.0502(11) 0.0326(10) 0.0647(14) -0.0062(9) 0.0096(10) -0.0023(8)
C48 0.0451(10) 0.0343(9) 0.0377(10) -0.0053(8) 0.0083(8) 0.0003(8)
N1 0.0375(7) 0.0270(7) 0.0225(6) -0.0004(5) 0.0108(5) -0.0010(6)
N2 0.0225(6) 0.0355(7) 0.0261(7) 0.0064(5) 0.0025(5) 0.0008(5)
O1 0.0281(5) 0.0315(6) 0.0268(6) 0.0019(4) 0.0096(4) 0.0056(4)
O2 0.0288(6) 0.0292(6) 0.0344(6) -0.0024(5) 0.0073(5) -0.0052(4)
P1 0.02185(18) 0.0273(2) 0.02101(19) 0.00092(15) 0.00429(14) 0.00405(15)
P2 0.0269(2) 0.02395(19) 0.0303(2) -0.00175(16) 0.00887(16) -0.00339(15)
Ca1 0.02013(14) 0.02472(15) 0.02036(15) 0.00135(11) 0.00432(11) 0.00036(11)
Si1 0.0219(2) 0.0419(3) 0.0404(3) 0.0172(2) 0.00555(18) 0.00445(18)
Si2 0.0215(2) 0.0418(3) 0.0257(2) -0.00127(19) 0.00217(16) 0.00006(18)
Si3 0.0308(2) 0.0316(2) 0.0284(2) -0.00535(18) 0.01126(18) -0.00444(18)
Si4 0.0438(3) 0.0284(2) 0.0242(2) 0.00377(18) 0.01183(19) 0.00044(19)

loop_
_atom_type_symbol
_atom_type_description
_atom_type_scat_dispersion_real
_atom_type_scat_dispersion_imag
_atom_type_scat_source
C C 0.0033 0.0016 'International Tables Vol C Tables 4.2.6.8 and 6.1.1.4'
H H 0.0000 0.0000 'International Tables Vol C Tables 4.2.6.8 and 6.1.1.4'
N N 0.0061 0.0033 'International Tables Vol C Tables 4.2.6.8 and 6.1.1.4'
O O 0.0106 0.0060 'International Tables Vol C Tables 4.2.6.8 and 6.1.1.4'
P P 0.1023 0.0942 'International Tables Vol C Tables 4.2.6.8 and 6.1.1.4'
Ca Ca 0.2262 0.3064 'International Tables Vol C Tables 4.2.6.8 and 6.1.1.4'
Si Si 0.0817 0.0704 'International Tables Vol C Tables 4.2.6.8 and 6.1.1.4'

loop_
_geom_angle_atom_site_label_1
_geom_angle_atom_site_label_2
_geom_angle_atom_site_label_3
_geom_angle
H6A C6 H6C 105.7(18)
H6A C6 H6B 110.6(18)
H6C C6 H6B 105.2(18)
H6A C6 Si2 111.4(13)
H6C C6 Si2 109.7(13)
H6B C6 Si2 113.7(13)
H6A C6 Ca1 69.3(13)
H6C C6 Ca1 171.7(13)
H6B C6 Ca1 71.4(12)
Si2 C6 Ca1 78.53(6)
C14 C13 C18 119.16(16)
C14 C13 P2 119.38(12)
C18 C13 P2 121.38(13)
C15 C14 C13 119.75(16)
C16 C15 C14 120.49(17)
C17 C16 C15 120.11(18)
C16 C17 C18 120.03(18)
C17 C18 C13 120.46(17)
C24 C19 C20 119.42(16)
C24 C19 P2 120.24(13)
C20 C19 P2 120.08(14)
C21 C20 C19 120.2(2)
C22 C21 C20 119.9(2)
C23 C22 C21 120.67(19)
C22 C23 C24 119.7(2)
C19 C24 C23 120.08(19)
C30 C25 C26 119.19(16)
C30 C25 P2 118.25(13)
C26 C25 P2 122.46(13)
C25 C26 C27 119.86(18)
C28 C27 C26 120.31(19)
C29 C28 C27 120.32(18)
C28 C29 C30 119.8(2)
C25 C30 C29 120.51(19)
C36 C31 C32 119.34(15)
C36 C31 P1 117.74(12)
C32 C31 P1 122.91(12)
C33 C32 C31 120.05(16)
C34 C33 C32 120.44(16)
C33 C34 C35 119.93(16)
C34 C35 C36 120.39(16)
C35 C36 C31 119.85(15)
C38 C37 C42 119.47(15)
C38 C37 P1 122.10(12)
C42 C37 P1 118.42(12)
C39 C38 C37 120.31(16)
C40 C39 C38 119.75(18)
C39 C40 C41 120.75(18)
C40 C41 C42 119.94(19)
C41 C42 C37 119.77(17)
C44 C43 C48 119.20(16)
C44 C43 P1 122.68(14)
C48 C43 P1 117.99(12)
C43 C44 C45 119.92(19)
C46 C45 C44 120.34(19)
C45 C46 C47 120.33(18)
C46 C47 C48 119.7(2)
C47 C48 C43 120.48(18)
Si3 N1 Si4 123.90(8)
Si3 N1 Ca1 111.17(7)
Si4 N1 Ca1 124.83(7)
Si2 N2 Si1 124.08(8)
Si2 N2 Ca1 107.58(6)
Si1 N2 Ca1 128.15(7)
P1 O1 Ca1 164.51(7)
P2 O2 Ca1 164.30(7)
O1 P1 C37 110.79(7)
O1 P1 C31 111.71(7)
C37 P1 C31 108.55(7)
O1 P1 C43 110.98(7)
C37 P1 C43 107.22(7)
C31 P1 C43 107.42(7)
O2 P2 C19 113.41(7)
O2 P2 C13 111.26(7)
C19 P2 C13 106.98(8)
O2 P2 C25 110.27(7)
C19 P2 C25 108.20(8)
C13 P2 C25 106.40(7)
O2 Ca1 O1 95.74(4)
O2 Ca1 N2 112.39(5)
O1 Ca1 N2 100.57(4)
O2 Ca1 N1 97.23(4)
O1 Ca1 N1 116.72(4)
N2 Ca1 N1 129.44(5)
O2 Ca1 H6A 161.98(15)
O1 Ca1 H6A 66.35(18)
N2 Ca1 H6A 74.6(3)
N1 Ca1 H6A 89.7(4)
O2 Ca1 H6B 163.99(13)
O1 Ca1 H6B 98.1(3)
N2 Ca1 H6B 72.8(4)
N1 Ca1 H6B 69.3(2)
H6A Ca1 H6B 32.3(3)
O2 Ca1 C6 175.92(5)
O1 Ca1 C6 83.95(5)
N2 Ca1 C6 63.75(5)
N1 Ca1 C6 86.52(5)
H6A Ca1 C6 18.56(10)
H6B Ca1 C6 18.63(10)
N2 Si1 C1 111.74(8)
N2 Si1 C3 114.53(8)
C1 Si1 C3 105.76(10)
N2 Si1 C2 112.88(9)
C1 Si1 C2 107.33(10)
C3 Si1 C2 103.94(10)
N2 Si2 C4 114.99(8)
N2 Si2 C5 113.46(8)
C4 Si2 C5 106.93(8)
N2 Si2 C6 109.58(7)
C4 Si2 C6 105.26(10)
C5 Si2 C6 105.94(9)
N1 Si3 C11 113.27(8)
N1 Si3 C10 115.95(8)
C11 Si3 C10 105.34(9)
N1 Si3 C12 109.81(8)
C11 Si3 C12 107.00(9)
C10 Si3 C12 104.77(10)
N1 Si4 C7 113.68(8)
N1 Si4 C8 110.92(8)
C7 Si4 C8 106.02(11)
N1 Si4 C9 114.01(8)
C7 Si4 C9 106.08(9)
C8 Si4 C9 105.47(10)

loop_
_geom_bond_atom_site_label_1
_geom_bond_atom_site_label_2
_geom_bond_distance
C1 Si1 1.872(2)
C2 Si1 1.889(2)
C3 Si1 1.8806(19)
C4 Si2 1.8825(19)
C5 Si2 1.8825(17)
C6 H6A 0.978(5)
C6 H6C 0.979(5)
C6 H6B 0.981(5)
C6 Si2 1.8845(19)
C6 Ca1 3.0721(18)
C7 Si4 1.8809(19)
C8 Si4 1.881(2)
C9 Si4 1.8837(18)
C10 Si3 1.8783(18)
C11 Si3 1.8782(18)
C12 Si3 1.887(2)
C13 C14 1.394(2)
C13 C18 1.395(2)
C13 P2 1.8005(17)
C14 C15 1.387(3)
C15 C16 1.382(3)
C16 C17 1.376(3)
C17 C18 1.383(3)
C19 C24 1.386(3)
C19 C20 1.395(3)
C19 P2 1.7949(16)
C20 C21 1.383(3)
C21 C22 1.377(3)
C22 C23 1.377(3)
C23 C24 1.393(3)
C25 C30 1.387(2)
C25 C26 1.390(2)
C25 P2 1.8049(16)
C26 C27 1.391(3)
C27 C28 1.376(3)
C28 C29 1.373(3)
C29 C30 1.391(3)
C31 C36 1.394(2)
C31 C32 1.395(2)
C31 P1 1.7968(16)
C32 C33 1.383(2)
C33 C34 1.376(3)
C34 C35 1.382(2)
C35 C36 1.386(2)
C37 C38 1.392(2)
C37 C42 1.392(2)
C37 P1 1.7932(15)
C38 C39 1.383(2)
C39 C40 1.373(3)
C40 C41 1.380(3)
C41 C42 1.387(3)
C43 C44 1.386(2)
C43 C48 1.391(2)
C43 P1 1.8053(16)
C44 C45 1.392(3)
C45 C46 1.372(3)
C46 C47 1.379(3)
C47 C48 1.389(3)
N1 Si3 1.6862(13)
N1 Si4 1.6886(14)
N1 Ca1 2.3405(13)
N2 Si2 1.6901(14)
N2 Si1 1.6903(14)
N2 Ca1 2.3340(13)
O1 P1 1.4979(10)
O1 Ca1 2.2670(10)
O2 P2 1.4962(11)
O2 Ca1 2.2632(11)
Ca1 H6A 2.88(2)
Ca1 H6B 2.91(2)
